data_7154187
loop_
_publ_author_name
'Li, Jing'
'Liu, Mao'
'Li, Qi'
'Tian, Hua'
'Shi, Yian'

_publ_section_title
;
 A facile approach to spirocyclic 2-azido indolines via azidation of
 indoles with ceric ammonium nitrate.
;
_journal_issue 48
_journal_name_full 'Organic &amp; biomolecular chemistry'
_journal_page_first 9769
_journal_page_last 9772
_journal_paper_doi 10.1039/c4ob01549e
_journal_volume 12
_journal_year 2014
_chemical_formula_moiety 'C14 H14 N8 O4'
_chemical_formula_sum 'C14 H14 N8 O4'
_chemical_formula_weight 358.33
_chemical_name_systematic 5h
_space_group_IT_number 14
_symmetry_cell_setting monoclinic
_symmetry_space_group_name_Hall '-P 2ybc'
_symmetry_space_group_name_H-M 'P 1 21/c 1'
_atom_sites_solution_hydrogens geom
_atom_sites_solution_primary direct
_atom_sites_solution_secondary difmap
_audit_creation_method SHELXL-97
_cell_angle_alpha 90.00
_cell_angle_beta 94.61(3)
_cell_angle_gamma 90.00
_cell_formula_units_Z 4
_cell_length_a 13.410(3)
_cell_length_b 6.5061(13)
_cell_length_c 18.689(4)
_cell_measurement_reflns_used 5295
_cell_measurement_temperature 173(2)
_cell_measurement_theta_max 27.4832
_cell_measurement_theta_min 1.0931
_cell_volume 1625.3(6)
_computing_cell_refinement 'CrystalClear (Rigaku Inc., 2008)'
_computing_data_collection 'CrystalClear (Rigaku Inc., 2008)'
_computing_data_reduction 'CrystalClear (Rigaku Inc., 2008)'
_computing_molecular_graphics
;
 Mercury: visualization and analysis of crystal structures, C. F. Macrae,
 P. R. Edgington, P. McCabe, E. Pidcock, G. P. Shields, R. Taylor,
 M. Towler and J. van de Streek, J. Appl. Cryst., 39, 453-457, 2006.
;
_computing_publication_material 'SHELX-97 (Sheldrick, 2008)'
_computing_structure_refinement 'SHELX-97 (Sheldrick, 2008)'
_computing_structure_solution 'SHELX-97 (Sheldrick, 2008)'
_diffrn_ambient_temperature 173(2)
_diffrn_detector_area_resol_mean 28.5714
_diffrn_measured_fraction_theta_full 0.994
_diffrn_measured_fraction_theta_max 0.994
_diffrn_measurement_device_type 'MM007HF + CCD (Saturn724+)'
_diffrn_measurement_method '\w scans at fixed \c = 45\%'
_diffrn_radiation_monochromator Confocal
_diffrn_radiation_source 'Rotating Anode'
_diffrn_radiation_type MoK\a
_diffrn_radiation_wavelength 0.71073
_diffrn_reflns_av_R_equivalents 0.0361
_diffrn_reflns_av_sigmaI/netI 0.0296
_diffrn_reflns_limit_h_max 15
_diffrn_reflns_limit_h_min -15
_diffrn_reflns_limit_k_max 7
_diffrn_reflns_limit_k_min -7
_diffrn_reflns_limit_l_max 22
_diffrn_reflns_limit_l_min -22
_diffrn_reflns_number 9426
_diffrn_reflns_theta_full 25.00
_diffrn_reflns_theta_max 25.00
_diffrn_reflns_theta_min 2.19
_exptl_absorpt_coefficient_mu 0.112
_exptl_absorpt_correction_T_max 1.0000
_exptl_absorpt_correction_T_min 0.7854
_exptl_absorpt_correction_type multi-scan
_exptl_absorpt_process_details 'CrystalClear (Rigaku Inc., 2008)'
_exptl_crystal_colour Colorless
_exptl_crystal_density_diffrn 1.464
_exptl_crystal_density_method 'not measured'
_exptl_crystal_description block
_exptl_crystal_F_000 744
_exptl_crystal_recrystallization_method 'Re-crystallisation from solvent: '
_exptl_crystal_size_max 0.35
_exptl_crystal_size_mid 0.21
_exptl_crystal_size_min 0.13
_refine_diff_density_max 0.515
_refine_diff_density_min -0.470
_refine_diff_density_rms 0.158
_refine_ls_extinction_method none
_refine_ls_goodness_of_fit_ref 1.205
_refine_ls_hydrogen_treatment constr
_refine_ls_matrix_type full
_refine_ls_number_parameters 236
_refine_ls_number_reflns 2850
_refine_ls_number_restraints 0
_refine_ls_restrained_S_all 1.205
_refine_ls_R_factor_all 0.0634
_refine_ls_R_factor_gt 0.0534
_refine_ls_shift/su_max 0.000
_refine_ls_shift/su_mean 0.000
_refine_ls_structure_factor_coef Fsqd
_refine_ls_weighting_details 'calc w=1/[\s^2^(Fo^2^)+(0.1490P)^2^+0.3759P] where P=(Fo^2^+2Fc^2^)/3'
_refine_ls_weighting_scheme calc
_refine_ls_wR_factor_gt 0.1803
_refine_ls_wR_factor_ref 0.2237
_reflns_number_gt 2669
_reflns_number_total 2850
_reflns_threshold_expression >2sigma(I)
_cod_data_source_file c4ob01549e2.cif
_cod_data_source_block a
_cod_depositor_comments 'Adding full bibliography for 7154184--7154188.cif.'
_cod_original_sg_symbol_H-M P2(1)/c
_cod_database_code 7154187

loop_
_symmetry_equiv_pos_as_xyz
'x, y, z'
'-x, y+1/2, -z+1/2'
'-x, -y, -z'
'x, -y-1/2, z-1/2'

loop_
_atom_site_label
_atom_site_type_symbol
_atom_site_fract_x
_atom_site_fract_y
_atom_site_fract_z
_atom_site_U_iso_or_equiv
_atom_site_adp_type
_atom_site_occupancy
_atom_site_symmetry_multiplicity
_atom_site_calc_flag
_atom_site_refinement_flags
O1 O 0.87349(12) 0.5990(3) 0.14623(9) 0.0275(5) Uani 1 1 d .
O2 O 0.96017(14) 0.7008(3) 0.05822(10) 0.0335(5) Uani 1 1 d .
O3 O 0.55547(13) 0.8462(3) 0.25449(10) 0.0333(5) Uani 1 1 d .
O4 O 0.52184(12) 0.6832(3) 0.14945(9) 0.0256(5) Uani 1 1 d .
N1 N 0.64767(15) 0.2954(3) 0.16822(12) 0.0283(5) Uani 1 1 d .
N2 N 0.57160(16) 0.2688(3) 0.12634(12) 0.0301(6) Uani 1 1 d .
N3 N 0.50270(18) 0.2240(4) 0.09127(14) 0.0411(6) Uani 1 1 d .
N4 N 0.68853(15) 0.5404(3) 0.08086(10) 0.0271(5) Uani 1 1 d .
N5 N 0.68139(15) 0.7252(4) 0.06682(11) 0.0274(5) Uani 1 1 d .
N6 N 0.6719(2) 0.8876(4) 0.04773(14) 0.0445(7) Uani 1 1 d .
N7 N 0.67530(14) 0.6487(3) 0.20659(10) 0.0249(5) Uani 1 1 d .
N8 N 0.91137(16) 0.3685(3) 0.05762(12) 0.0317(6) Uani 1 1 d .
H8 H 0.9435 0.3437 0.0193 0.038 Uiso 1 1 calc R
C1 C 0.91691(17) 0.5565(4) 0.08438(13) 0.0261(6) Uani 1 1 d .
C2 C 0.8560(2) 0.1987(4) 0.08668(16) 0.0345(7) Uani 1 1 d .
H2B H 0.8891 0.0666 0.0771 0.041 Uiso 1 1 calc R
H2A H 0.7871 0.1947 0.0634 0.041 Uiso 1 1 calc R
C3 C 0.8531(2) 0.2294(4) 0.16625(16) 0.0342(7) Uani 1 1 d .
H3B H 0.9210 0.2103 0.1902 0.041 Uiso 1 1 calc R
H3A H 0.8084 0.1257 0.1856 0.041 Uiso 1 1 calc R
C4 C 0.81568(17) 0.4430(4) 0.18188(13) 0.0264(6) Uani 1 1 d .
C5 C 0.70205(17) 0.4869(4) 0.15683(12) 0.0244(6) Uani 1 1 d .
C6 C 0.82110(18) 0.5094(4) 0.25887(14) 0.0287(6) Uani 1 1 d .
C7 C 0.89275(18) 0.4647(5) 0.31467(15) 0.0348(7) Uani 1 1 d .
H7 H 0.9460 0.3725 0.3075 0.042 Uiso 1 1 calc R
C8 C 0.8854(2) 0.5560(5) 0.38045(15) 0.0381(7) Uani 1 1 d .
H8A H 0.9325 0.5236 0.4195 0.046 Uiso 1 1 calc R
C9 C 0.8089(2) 0.6958(5) 0.38972(15) 0.0387(7) Uani 1 1 d .
H9 H 0.8067 0.7628 0.4347 0.046 Uiso 1 1 calc R
C10 C 0.73633(19) 0.7399(4) 0.33533(14) 0.0328(6) Uani 1 1 d .
H10 H 0.6842 0.8350 0.3422 0.039 Uiso 1 1 calc R
C11 C 0.74244(17) 0.6394(4) 0.26986(13) 0.0271(6) Uani 1 1 d .
C12 C 0.58000(17) 0.7350(4) 0.20794(13) 0.0238(6) Uani 1 1 d .
C13 C 0.41919(18) 0.7610(4) 0.14816(14) 0.0276(6) Uani 1 1 d .
H13B H 0.4195 0.9116 0.1559 0.033 Uiso 1 1 calc R
H13A H 0.3835 0.6954 0.1865 0.033 Uiso 1 1 calc R
C14 C 0.3690(2) 0.7104(5) 0.07648(15) 0.0391(7) Uani 1 1 d .
H14C H 0.4024 0.7832 0.0392 0.059 Uiso 1 1 calc R
H14B H 0.2987 0.7527 0.0747 0.059 Uiso 1 1 calc R
H14A H 0.3728 0.5619 0.0683 0.059 Uiso 1 1 calc R

loop_
_atom_site_aniso_label
_atom_site_aniso_U_11
_atom_site_aniso_U_22
_atom_site_aniso_U_33
_atom_site_aniso_U_23
_atom_site_aniso_U_13
_atom_site_aniso_U_12
O1 0.0238(9) 0.0288(10) 0.0316(10) -0.0050(7) 0.0131(7) -0.0018(7)
O2 0.0356(11) 0.0310(10) 0.0362(11) -0.0054(8) 0.0175(8) -0.0060(8)
O3 0.0253(9) 0.0448(12) 0.0302(10) -0.0128(8) 0.0059(7) 0.0053(7)
O4 0.0209(9) 0.0338(10) 0.0223(9) -0.0031(7) 0.0038(7) 0.0036(6)
N1 0.0231(11) 0.0295(12) 0.0334(12) 0.0004(9) 0.0094(9) -0.0025(8)
N2 0.0265(12) 0.0292(12) 0.0364(13) -0.0028(9) 0.0136(10) -0.0034(9)
N3 0.0333(13) 0.0460(15) 0.0444(15) -0.0089(11) 0.0061(11) -0.0101(10)
N4 0.0314(11) 0.0280(12) 0.0232(11) -0.0022(9) 0.0096(8) 0.0001(8)
N5 0.0277(11) 0.0346(14) 0.0209(11) -0.0011(9) 0.0071(8) -0.0055(8)
N6 0.0530(16) 0.0386(16) 0.0424(14) 0.0089(12) 0.0079(11) -0.0063(11)
N7 0.0195(10) 0.0365(12) 0.0193(10) -0.0052(8) 0.0051(7) 0.0039(8)
N8 0.0303(11) 0.0294(12) 0.0378(13) -0.0096(9) 0.0176(9) -0.0031(9)
C1 0.0186(11) 0.0323(14) 0.0287(13) -0.0041(11) 0.0101(9) -0.0010(9)
C2 0.0276(13) 0.0262(14) 0.0523(18) -0.0075(12) 0.0191(12) -0.0007(10)
C3 0.0262(13) 0.0314(15) 0.0466(17) 0.0024(12) 0.0136(12) 0.0033(10)
C4 0.0177(11) 0.0300(13) 0.0330(13) 0.0033(11) 0.0104(9) 0.0012(9)
C5 0.0223(12) 0.0278(13) 0.0244(12) -0.0013(10) 0.0109(9) 0.0006(9)
C6 0.0223(12) 0.0343(14) 0.0304(13) 0.0025(11) 0.0080(9) -0.0020(10)
C7 0.0189(12) 0.0466(17) 0.0388(15) 0.0034(12) 0.0028(10) -0.0004(11)
C8 0.0282(14) 0.0502(18) 0.0352(15) 0.0077(13) -0.0016(11) -0.0044(12)
C9 0.0327(15) 0.0560(19) 0.0275(14) -0.0070(13) 0.0041(11) -0.0063(12)
C10 0.0267(13) 0.0432(16) 0.0290(14) -0.0084(11) 0.0055(10) 0.0035(11)
C11 0.0188(12) 0.0392(14) 0.0240(12) 0.0022(10) 0.0054(9) -0.0009(10)
C12 0.0219(12) 0.0270(13) 0.0232(12) -0.0003(10) 0.0057(9) 0.0007(9)
C13 0.0217(12) 0.0289(13) 0.0326(14) 0.0027(10) 0.0047(10) 0.0029(9)
C14 0.0339(15) 0.0529(18) 0.0300(15) 0.0071(13) -0.0011(11) 0.0030(12)

loop_
_atom_type_symbol
_atom_type_description
_atom_type_scat_dispersion_real
_atom_type_scat_dispersion_imag
_atom_type_scat_source
C C 0.0033 0.0016 'International Tables Vol C Tables 4.2.6.8 and 6.1.1.4'
H H 0.0000 0.0000 'International Tables Vol C Tables 4.2.6.8 and 6.1.1.4'
N N 0.0061 0.0033 'International Tables Vol C Tables 4.2.6.8 and 6.1.1.4'
O O 0.0106 0.0060 'International Tables Vol C Tables 4.2.6.8 and 6.1.1.4'

loop_
_geom_angle_atom_site_label_1
_geom_angle_atom_site_label_2
_geom_angle_atom_site_label_3
_geom_angle
C1 O1 C4 121.41(18)
C12 O4 C13 114.36(18)
N2 N1 C5 114.7(2)
N3 N2 N1 172.6(3)
N5 N4 C5 116.21(19)
N6 N5 N4 173.5(3)
C12 N7 C11 121.21(19)
C12 N7 C5 124.75(19)
C11 N7 C5 108.90(19)
C1 N8 C2 125.1(2)
C1 N8 H8 117.5
C2 N8 H8 117.5
O2 C1 N8 124.9(2)
O2 C1 O1 115.5(2)
N8 C1 O1 119.6(2)
N8 C2 C3 108.8(2)
N8 C2 H2B 109.9
C3 C2 H2B 109.9
N8 C2 H2A 109.9
C3 C2 H2A 109.9
H2B C2 H2A 108.3
C2 C3 C4 110.4(2)
C2 C3 H3B 109.6
C4 C3 H3B 109.6
C2 C3 H3A 109.6
C4 C3 H3A 109.6
H3B C3 H3A 108.1
O1 C4 C6 104.46(19)
O1 C4 C3 110.57(19)
C6 C4 C3 117.3(2)
O1 C4 C5 105.78(18)
C6 C4 C5 101.72(19)
C3 C4 C5 115.8(2)
N4 C5 N1 108.63(19)
N4 C5 N7 115.3(2)
N1 C5 N7 111.54(19)
N4 C5 C4 111.84(19)
N1 C5 C4 106.36(19)
N7 C5 C4 102.74(18)
C11 C6 C7 120.4(2)
C11 C6 C4 109.9(2)
C7 C6 C4 129.6(2)
C8 C7 C6 119.0(3)
C8 C7 H7 120.5
C6 C7 H7 120.5
C7 C8 C9 120.0(3)
C7 C8 H8A 120.0
C9 C8 H8A 120.0
C10 C9 C8 121.8(3)
C10 C9 H9 119.1
C8 C9 H9 119.1
C9 C10 C11 117.4(2)
C9 C10 H10 121.3
C11 C10 H10 121.3
C6 C11 C10 121.1(2)
C6 C11 N7 109.9(2)
C10 C11 N7 128.9(2)
O3 C12 O4 124.8(2)
O3 C12 N7 124.1(2)
O4 C12 N7 111.0(2)
O4 C13 C14 107.1(2)
O4 C13 H13B 110.3
C14 C13 H13B 110.3
O4 C13 H13A 110.3
C14 C13 H13A 110.3
H13B C13 H13A 108.5
C13 C14 H14C 109.5
C13 C14 H14B 109.5
H14C C14 H14B 109.5
C13 C14 H14A 109.5
H14C C14 H14A 109.5
H14B C14 H14A 109.5

loop_
_geom_bond_atom_site_label_1
_geom_bond_atom_site_label_2
_geom_bond_distance
O1 C1 1.364(3)
O1 C4 1.469(3)
O2 C1 1.226(3)
O3 C12 1.197(3)
O4 C12 1.334(3)
O4 C13 1.465(3)
N1 N2 1.247(3)
N1 C5 1.468(3)
N2 N3 1.127(3)
N4 N5 1.232(3)
N4 C5 1.459(3)
N5 N6 1.119(3)
N7 C12 1.398(3)
N7 C11 1.429(3)
N7 C5 1.468(3)
N8 C1 1.321(3)
N8 C2 1.460(3)
N8 H8 0.8800
C2 C3 1.504(4)
C2 H2B 0.9900
C2 H2A 0.9900
C3 C4 1.514(4)
C3 H3B 0.9900
C3 H3A 0.9900
C4 C6 1.498(4)
C4 C5 1.584(3)
C6 C11 1.380(4)
C6 C7 1.391(4)
C7 C8 1.376(4)
C7 H7 0.9500
C8 C9 1.392(4)
C8 H8A 0.9500
C9 C10 1.380(4)
C9 H9 0.9500
C10 C11 1.396(4)
C10 H10 0.9500
C13 C14 1.487(4)
C13 H13B 0.9900
C13 H13A 0.9900
C14 H14C 0.9800
C14 H14B 0.9800
C14 H14A 0.9800

loop_
_geom_hbond_atom_site_label_D
_geom_hbond_atom_site_label_H
_geom_hbond_atom_site_label_A
_geom_hbond_distance_DH
_geom_hbond_distance_HA
_geom_hbond_distance_DA
_geom_hbond_angle_DHA
_geom_hbond_site_symmetry_A
N8 H8 O2 0.88 2.04 2.908(3) 170.0 3_765

loop_
_geom_torsion_atom_site_label_1
_geom_torsion_atom_site_label_2
_geom_torsion_atom_site_label_3
_geom_torsion_atom_site_label_4
_geom_torsion
C5 N1 N2 N3 169(2)
C5 N4 N5 N6 -167(2)
C2 N8 C1 O2 -177.0(3)
C2 N8 C1 O1 4.0(4)
C4 O1 C1 O2 177.5(2)
C4 O1 C1 N8 -3.4(3)
C1 N8 C2 C3 -29.2(3)
N8 C2 C3 C4 51.9(3)
C1 O1 C4 C6 155.4(2)
C1 O1 C4 C3 28.3(3)
C1 O1 C4 C5 -97.7(2)
C2 C3 C4 O1 -52.4(3)
C2 C3 C4 C6 -172.0(2)
C2 C3 C4 C5 67.8(3)
N5 N4 C5 N1 143.9(2)
N5 N4 C5 N7 17.9(3)
N5 N4 C5 C4 -99.0(2)
N2 N1 C5 N4 -30.4(3)
N2 N1 C5 N7 97.8(2)
N2 N1 C5 C4 -150.9(2)
C12 N7 C5 N4 60.6(3)
C11 N7 C5 N4 -144.7(2)
C12 N7 C5 N1 -63.9(3)
C11 N7 C5 N1 90.8(2)
C12 N7 C5 C4 -177.5(2)
C11 N7 C5 C4 -22.7(2)
O1 C4 C5 N4 40.6(3)
C6 C4 C5 N4 149.4(2)
C3 C4 C5 N4 -82.2(3)
O1 C4 C5 N1 159.02(18)
C6 C4 C5 N1 -92.1(2)
C3 C4 C5 N1 36.2(3)
O1 C4 C5 N7 -83.7(2)
C6 C4 C5 N7 25.2(2)
C3 C4 C5 N7 153.5(2)
O1 C4 C6 C11 89.8(2)
C3 C4 C6 C11 -147.4(2)
C5 C4 C6 C11 -20.1(3)
O1 C4 C6 C7 -87.5(3)
C3 C4 C6 C7 35.3(4)
C5 C4 C6 C7 162.6(3)
C11 C6 C7 C8 -1.6(4)
C4 C6 C7 C8 175.4(3)
C6 C7 C8 C9 -2.1(4)
C7 C8 C9 C10 3.1(4)
C8 C9 C10 C11 -0.3(4)
C7 C6 C11 C10 4.4(4)
C4 C6 C11 C10 -173.2(2)
C7 C6 C11 N7 -175.6(2)
C4 C6 C11 N7 6.8(3)
C9 C10 C11 C6 -3.4(4)
C9 C10 C11 N7 176.6(3)
C12 N7 C11 C6 166.8(2)
C5 N7 C11 C6 11.1(3)
C12 N7 C11 C10 -13.2(4)
C5 N7 C11 C10 -168.9(3)
C13 O4 C12 O3 -4.6(3)
C13 O4 C12 N7 177.66(19)
C11 N7 C12 O3 17.7(4)
C5 N7 C12 O3 169.5(2)
C11 N7 C12 O4 -164.5(2)
C5 N7 C12 O4 -12.7(3)
C12 O4 C13 C14 173.6(2)
